data_4063593
loop_
_publ_author_name
'Michel, Reent'
'Herbst-Irmer, Regine'
'Stalke, Dietmar'

_publ_section_title
;
 Revealing Coordination Patterns in C5-Cyclic Lithium Organics
;
_journal_issue 16
_journal_name_full Organometallics
_journal_page_first 4379
_journal_paper_doi 10.1021/om200471e
_journal_volume 30
_journal_year 2011
_chemical_formula_sum 'C22 H38 Li2 O6'
_chemical_formula_weight 412.40
_chemical_name_systematic
; 
 ? 
;
_space_group_IT_number 2
_symmetry_cell_setting triclinic
_symmetry_space_group_name_Hall '-P 1'
_symmetry_space_group_name_H-M 'P -1'
_atom_sites_solution_hydrogens geom
_atom_sites_solution_primary direct
_atom_sites_solution_secondary difmap
_audit_creation_method SHELXL-97
_cell_angle_alpha 89.43(2)
_cell_angle_beta 79.81(2)
_cell_angle_gamma 81.58(2)
_cell_formula_units_Z 2
_cell_length_a 8.619(2)
_cell_length_b 9.165(2)
_cell_length_c 16.009(3)
_cell_measurement_reflns_used 9983
_cell_measurement_temperature 100(2)
_cell_measurement_theta_max 30.453
_cell_measurement_theta_min 2.247
_cell_volume 1231.1(5)
_computing_cell_refinement 'SAINT V7.68A'
_computing_data_collection 'APEX2 v2011.2'
_computing_data_reduction 'SAINT V7.68A'
_computing_molecular_graphics 'XSHELL in SHELXTL-97'
_computing_publication_material 'XSHELL in SHELXTL-97'
_computing_structure_refinement 'SHELXL in SHELXTL Version 2008/3'
_computing_structure_solution 'SHELXS in SHELXTL Version 2008/3'
_diffrn_ambient_temperature 100(2)
_diffrn_measured_fraction_theta_full 0.996
_diffrn_measured_fraction_theta_max 0.996
_diffrn_measurement_device_type 'Smart APEX II Ultra'
_diffrn_measurement_method 'omega scans'
_diffrn_radiation_monochromator mirror
_diffrn_radiation_source 'INCOATEC Mo Microsource'
_diffrn_radiation_type MoK\a
_diffrn_radiation_wavelength 0.71073
_diffrn_reflns_av_R_equivalents 0.0269
_diffrn_reflns_av_sigmaI/netI 0.0175
_diffrn_reflns_limit_h_max 12
_diffrn_reflns_limit_h_min -12
_diffrn_reflns_limit_k_max 13
_diffrn_reflns_limit_k_min -13
_diffrn_reflns_limit_l_max 22
_diffrn_reflns_limit_l_min -22
_diffrn_reflns_number 39303
_diffrn_reflns_theta_full 30.51
_diffrn_reflns_theta_max 30.51
_diffrn_reflns_theta_min 1.29
_exptl_absorpt_coefficient_mu 0.077
_exptl_absorpt_correction_T_max 1.0000
_exptl_absorpt_correction_T_min 0.9246
_exptl_absorpt_correction_type multi-scan
_exptl_absorpt_process_details SADABS-2008/1
_exptl_crystal_colour colourless
_exptl_crystal_density_diffrn 1.113
_exptl_crystal_density_method 'not measured'
_exptl_crystal_description block
_exptl_crystal_F_000 448
_exptl_crystal_size_max 0.16
_exptl_crystal_size_mid 0.12
_exptl_crystal_size_min 0.08
_refine_diff_density_max 0.378
_refine_diff_density_min -0.214
_refine_diff_density_rms 0.034
_refine_ls_extinction_method none
_refine_ls_goodness_of_fit_ref 1.053
_refine_ls_hydrogen_treatment constr
_refine_ls_matrix_type full
_refine_ls_number_parameters 278
_refine_ls_number_reflns 7495
_refine_ls_number_restraints 0
_refine_ls_restrained_S_all 1.053
_refine_ls_R_factor_all 0.0403
_refine_ls_R_factor_gt 0.0353
_refine_ls_shift/su_max 0.001
_refine_ls_shift/su_mean 0.000
_refine_ls_structure_factor_coef Fsqd
_refine_ls_weighting_details 'calc w=1/[\s^2^(Fo^2^)+(0.0432P)^2^+0.2575P] where P=(Fo^2^+2Fc^2^)/3'
_refine_ls_weighting_scheme calc
_refine_ls_wR_factor_gt 0.0924
_refine_ls_wR_factor_ref 0.0963
_reflns_number_gt 6573
_reflns_number_total 7495
_reflns_threshold_expression >2sigma(I)
_cod_data_source_file om200471e_si_004.cif
_cod_data_source_block 4
_cod_original_sg_symbol_H-M P-1
_cod_database_code 4063593

loop_
_symmetry_equiv_pos_as_xyz
'x, y, z'
'-x, -y, -z'

loop_
_atom_site_label
_atom_site_type_symbol
_atom_site_fract_x
_atom_site_fract_y
_atom_site_fract_z
_atom_site_U_iso_or_equiv
_atom_site_adp_type
_atom_site_occupancy
_atom_site_symmetry_multiplicity
_atom_site_calc_flag
_atom_site_refinement_flags
Li2 Li 0.5000 1.0000 0.5000 0.0253(4) Uani 1 2 d S
C4 C 0.85751(10) 0.21999(9) 0.04323(6) 0.02571(16) Uani 1 1 d .
H4 H 0.9106 0.3043 0.0385 0.031 Uiso 1 1 calc R
C1 C 0.72280(9) 0.03798(9) 0.01224(6) 0.02686(17) Uani 1 1 d .
H1 H 0.6688 -0.0226 -0.0171 0.032 Uiso 1 1 calc R
C5 C 0.78760(9) 0.16366(10) -0.02006(5) 0.02499(16) Uani 1 1 d .
H5 H 0.7846 0.2033 -0.0749 0.030 Uiso 1 1 calc R
C2 C 0.75211(10) 0.01791(10) 0.09566(6) 0.02947(18) Uani 1 1 d .
H2 H 0.7209 -0.0584 0.1326 0.035 Uiso 1 1 calc R
C3 C 0.83541(10) 0.13027(11) 0.11474(6) 0.02930(18) Uani 1 1 d .
H3 H 0.8706 0.1433 0.1668 0.035 Uiso 1 1 calc R
C7 C 0.77271(9) 0.93766(9) 0.47349(5) 0.02194(15) Uani 1 1 d .
H7 H 0.8311 0.9395 0.5184 0.026 Uiso 1 1 calc R
C8 C 0.73336(9) 1.05656(9) 0.42076(5) 0.02349(15) Uani 1 1 d .
H8 H 0.7605 1.1529 0.4242 0.028 Uiso 1 1 calc R
C6 C 0.70975(9) 0.81553(9) 0.44742(5) 0.02269(15) Uani 1 1 d .
H6 H 0.7182 0.7204 0.4719 0.027 Uiso 1 1 calc R
C9 C 0.64703(9) 1.00798(9) 0.36224(5) 0.02479(16) Uani 1 1 d .
H9 H 0.6061 1.0655 0.3192 0.030 Uiso 1 1 calc R
C10 C 0.63213(9) 0.85915(9) 0.37877(5) 0.02372(15) Uani 1 1 d .
H10 H 0.5791 0.7986 0.3489 0.028 Uiso 1 1 calc R
O2 O 0.37414(7) 0.32499(6) 0.20006(4) 0.02269(12) Uani 1 1 d .
C13 C 0.45959(10) 0.33724(9) 0.11553(5) 0.02430(16) Uani 1 1 d .
H13A H 0.3851 0.3521 0.0747 0.029 Uiso 1 1 calc R
H13B H 0.5366 0.2468 0.0988 0.029 Uiso 1 1 calc R
C12 C 0.54502(9) 0.46819(9) 0.11723(5) 0.02392(15) Uani 1 1 d .
H12A H 0.6272 0.4485 0.1536 0.029 Uiso 1 1 calc R
H12B H 0.5981 0.4890 0.0592 0.029 Uiso 1 1 calc R
C14 C 0.28498(11) 0.20525(9) 0.21000(6) 0.02893(18) Uani 1 1 d .
H14A H 0.3570 0.1101 0.2000 0.035 Uiso 1 1 calc R
H14B H 0.2102 0.2125 0.1693 0.035 Uiso 1 1 calc R
O1 O 0.42981(6) 0.59113(6) 0.15023(4) 0.02239(12) Uani 1 1 d .
O3 O 0.11406(7) 0.36341(6) 0.31265(4) 0.02505(12) Uani 1 1 d .
C11 C 0.50048(11) 0.72094(10) 0.15374(6) 0.02860(17) Uani 1 1 d .
H11A H 0.5814 0.7046 0.1901 0.043 Uiso 1 1 calc R
H11B H 0.4183 0.8028 0.1771 0.043 Uiso 1 1 calc R
H11C H 0.5505 0.7451 0.0964 0.043 Uiso 1 1 calc R
C16 C 0.00938(11) 0.38458(10) 0.39207(6) 0.03141(19) Uani 1 1 d .
H16A H -0.0758 0.3240 0.3937 0.047 Uiso 1 1 calc R
H16B H -0.0372 0.4888 0.3995 0.047 Uiso 1 1 calc R
H16C H 0.0689 0.3555 0.4379 0.047 Uiso 1 1 calc R
C15 C 0.19481(11) 0.21601(9) 0.30000(6) 0.02947(18) Uani 1 1 d .
H15A H 0.1173 0.1451 0.3086 0.035 Uiso 1 1 calc R
H15B H 0.2693 0.1938 0.3405 0.035 Uiso 1 1 calc R
Li3 Li 0.25671(16) 0.52300(15) 0.24901(9) 0.0215(3) Uani 1 1 d .
O4 O 0.07462(6) 0.60511(6) 0.17993(4) 0.02145(11) Uani 1 1 d .
O5 O 0.13145(6) 0.69351(6) 0.32514(4) 0.01957(11) Uani 1 1 d .
O6 O 0.41035(7) 0.55028(6) 0.34170(4) 0.02212(12) Uani 1 1 d .
C21 C 0.32009(9) 0.63260(9) 0.41356(5) 0.02260(15) Uani 1 1 d .
H21A H 0.3919 0.6713 0.4470 0.027 Uiso 1 1 calc R
H21B H 0.2542 0.5693 0.4506 0.027 Uiso 1 1 calc R
C18 C -0.04525(9) 0.70894(9) 0.22922(5) 0.02291(15) Uani 1 1 d .
H18A H -0.1226 0.6569 0.2668 0.027 Uiso 1 1 calc R
H18B H -0.1034 0.7739 0.1916 0.027 Uiso 1 1 calc R
C20 C 0.21531(9) 0.75787(9) 0.38046(5) 0.02240(15) Uani 1 1 d .
H20A H 0.1398 0.8115 0.4279 0.027 Uiso 1 1 calc R
H20B H 0.2807 0.8281 0.3494 0.027 Uiso 1 1 calc R
C19 C 0.03684(9) 0.79838(8) 0.28106(5) 0.02154(14) Uani 1 1 d .
H19A H 0.1050 0.8597 0.2439 0.026 Uiso 1 1 calc R
H19B H -0.0422 0.8639 0.3217 0.026 Uiso 1 1 calc R
C17 C 0.00736(11) 0.51329(11) 0.12967(6) 0.03022(18) Uani 1 1 d .
H17A H -0.0590 0.4522 0.1668 0.045 Uiso 1 1 calc R
H17B H 0.0929 0.4496 0.0928 0.045 Uiso 1 1 calc R
H17C H -0.0582 0.5747 0.0948 0.045 Uiso 1 1 calc R
C22 C 0.52698(11) 0.43769(10) 0.36436(6) 0.03028(18) Uani 1 1 d .
H22A H 0.6040 0.4827 0.3901 0.045 Uiso 1 1 calc R
H22B H 0.5825 0.3811 0.3134 0.045 Uiso 1 1 calc R
H22C H 0.4748 0.3718 0.4051 0.045 Uiso 1 1 calc R
Li1 Li 1.0000 0.0000 0.0000 0.0291(4) Uani 1 2 d S

loop_
_atom_site_aniso_label
_atom_site_aniso_U_11
_atom_site_aniso_U_22
_atom_site_aniso_U_33
_atom_site_aniso_U_23
_atom_site_aniso_U_13
_atom_site_aniso_U_12
Li2 0.0214(9) 0.0253(9) 0.0267(9) -0.0029(7) 0.0021(7) -0.0026(7)
C4 0.0198(3) 0.0212(3) 0.0338(4) -0.0059(3) 0.0016(3) -0.0028(3)
C1 0.0168(3) 0.0253(4) 0.0377(4) -0.0095(3) -0.0044(3) -0.0002(3)
C5 0.0197(3) 0.0291(4) 0.0228(3) -0.0005(3) -0.0001(3) 0.0035(3)
C2 0.0199(4) 0.0266(4) 0.0392(5) 0.0094(3) -0.0015(3) 0.0003(3)
C3 0.0215(4) 0.0404(5) 0.0249(4) -0.0030(3) -0.0052(3) 0.0004(3)
C7 0.0188(3) 0.0249(4) 0.0212(3) -0.0036(3) -0.0011(3) -0.0031(3)
C8 0.0222(3) 0.0188(3) 0.0271(4) -0.0026(3) 0.0034(3) -0.0044(3)
C6 0.0211(3) 0.0188(3) 0.0257(4) -0.0016(3) 0.0021(3) -0.0024(3)
C9 0.0201(3) 0.0288(4) 0.0222(3) 0.0009(3) 0.0005(3) 0.0018(3)
C10 0.0167(3) 0.0284(4) 0.0247(4) -0.0086(3) 0.0010(3) -0.0042(3)
O2 0.0245(3) 0.0194(3) 0.0215(3) -0.0022(2) 0.0030(2) -0.0030(2)
C13 0.0222(3) 0.0266(4) 0.0205(3) -0.0037(3) 0.0029(3) 0.0003(3)
C12 0.0172(3) 0.0285(4) 0.0230(3) 0.0005(3) 0.0019(3) 0.0003(3)
C14 0.0358(4) 0.0175(3) 0.0310(4) -0.0041(3) 0.0023(3) -0.0055(3)
O1 0.0172(2) 0.0210(3) 0.0274(3) 0.0012(2) -0.0005(2) -0.0018(2)
O3 0.0280(3) 0.0200(3) 0.0241(3) 0.0003(2) 0.0046(2) -0.0047(2)
C11 0.0267(4) 0.0272(4) 0.0327(4) 0.0030(3) -0.0034(3) -0.0089(3)
C16 0.0298(4) 0.0320(4) 0.0292(4) -0.0008(3) 0.0086(3) -0.0108(3)
C15 0.0367(5) 0.0176(3) 0.0317(4) 0.0014(3) 0.0025(3) -0.0065(3)
Li3 0.0197(6) 0.0208(6) 0.0230(6) -0.0021(5) -0.0015(5) -0.0018(5)
O4 0.0163(2) 0.0261(3) 0.0218(3) -0.0038(2) -0.00382(19) -0.0018(2)
O5 0.0181(2) 0.0171(2) 0.0241(3) -0.00331(19) -0.00644(19) -0.00092(19)
O6 0.0207(3) 0.0242(3) 0.0205(3) -0.0006(2) -0.0051(2) 0.0019(2)
C21 0.0221(3) 0.0269(4) 0.0195(3) -0.0032(3) -0.0041(3) -0.0052(3)
C18 0.0152(3) 0.0259(4) 0.0266(4) -0.0012(3) -0.0046(3) 0.0016(3)
C20 0.0213(3) 0.0216(3) 0.0249(4) -0.0069(3) -0.0049(3) -0.0038(3)
C19 0.0177(3) 0.0178(3) 0.0276(4) -0.0005(3) -0.0028(3) 0.0012(2)
C17 0.0259(4) 0.0390(5) 0.0277(4) -0.0078(3) -0.0087(3) -0.0057(3)
C22 0.0257(4) 0.0326(4) 0.0314(4) 0.0038(3) -0.0097(3) 0.0047(3)
Li1 0.0198(9) 0.0259(10) 0.0391(12) -0.0036(8) -0.0023(8) 0.0014(7)

loop_
_atom_type_symbol
_atom_type_description
_atom_type_scat_dispersion_real
_atom_type_scat_dispersion_imag
_atom_type_scat_source
C C 0.0033 0.0016 'International Tables Vol C Tables 4.2.6.8 and 6.1.1.4'
H H 0.0000 0.0000 'International Tables Vol C Tables 4.2.6.8 and 6.1.1.4'
Li Li -0.0003 0.0001 'International Tables Vol C Tables 4.2.6.8 and 6.1.1.4'
O O 0.0106 0.0060 'International Tables Vol C Tables 4.2.6.8 and 6.1.1.4'

loop_
_geom_angle_atom_site_label_1
_geom_angle_atom_site_label_2
_geom_angle_atom_site_label_3
_geom_angle
_geom_angle_site_symmetry_1
_geom_angle_site_symmetry_3
C7 Li2 C7 179.999(1) . 2_676
C7 Li2 C8 144.32(3) . 2_676
C7 Li2 C8 35.68(3) 2_676 2_676
C7 Li2 C8 35.68(3) . .
C7 Li2 C8 144.32(3) 2_676 .
C8 Li2 C8 180.0 2_676 .
C7 Li2 C6 144.54(3) . 2_676
C7 Li2 C6 35.46(3) 2_676 2_676
C8 Li2 C6 58.85(3) 2_676 2_676
C8 Li2 C6 121.15(3) . 2_676
C7 Li2 C6 35.46(3) . .
C7 Li2 C6 144.54(3) 2_676 .
C8 Li2 C6 121.15(3) 2_676 .
C8 Li2 C6 58.85(3) . .
C6 Li2 C6 180.00(3) 2_676 .
C7 Li2 C9 121.14(3) . 2_676
C7 Li2 C9 58.86(3) 2_676 2_676
C8 Li2 C9 35.21(3) 2_676 2_676
C8 Li2 C9 144.79(3) . 2_676
C6 Li2 C9 58.33(3) 2_676 2_676
C6 Li2 C9 121.67(3) . 2_676
C7 Li2 C9 58.86(3) . .
C7 Li2 C9 121.14(3) 2_676 .
C8 Li2 C9 144.79(3) 2_676 .
C8 Li2 C9 35.21(3) . .
C6 Li2 C9 121.67(3) 2_676 .
C6 Li2 C9 58.33(3) . .
C9 Li2 C9 179.999(1) 2_676 .
C7 Li2 C10 121.34(3) . 2_676
C7 Li2 C10 58.66(3) 2_676 2_676
C8 Li2 C10 58.40(3) 2_676 2_676
C8 Li2 C10 121.60(3) . 2_676
C6 Li2 C10 34.99(3) 2_676 2_676
C6 Li2 C10 145.01(3) . 2_676
C9 Li2 C10 34.78(3) 2_676 2_676
C9 Li2 C10 145.22(3) . 2_676
C7 Li2 C10 58.66(3) . .
C7 Li2 C10 121.34(3) 2_676 .
C8 Li2 C10 121.60(3) 2_676 .
C8 Li2 C10 58.40(3) . .
C6 Li2 C10 145.01(3) 2_676 .
C6 Li2 C10 34.99(3) . .
C9 Li2 C10 145.22(3) 2_676 .
C9 Li2 C10 34.78(3) . .
C10 Li2 C10 179.999(1) 2_676 .
C3 C4 C5 108.29(8) . .
C3 C4 Li1 75.42(5) . .
C5 C4 Li1 72.21(5) . .
C5 C1 C2 107.89(8) . .
C5 C1 Li1 69.14(5) . .
C2 C1 Li1 74.48(5) . .
C4 C5 C1 107.82(8) . .
C4 C5 Li1 71.45(5) . .
C1 C5 Li1 75.24(5) . .
C3 C2 C1 108.13(8) . .
C3 C2 Li1 70.68(5) . .
C1 C2 Li1 70.83(5) . .
C2 C3 C4 107.87(8) . .
C2 C3 Li1 74.72(6) . .
C4 C3 Li1 68.92(5) . .
C6 C7 C8 107.66(7) . .
C6 C7 Li2 73.44(5) . .
C8 C7 Li2 72.35(5) . .
C9 C8 C7 108.26(7) . .
C9 C8 Li2 74.04(5) . .
C7 C8 Li2 71.97(5) . .
C10 C6 C7 108.09(7) . .
C10 C6 Li2 73.64(5) . .
C7 C6 Li2 71.10(5) . .
C10 C9 C8 107.94(7) . .
C10 C9 Li2 73.08(5) . .
C8 C9 Li2 70.75(5) . .
C9 C10 C6 108.04(7) . .
C9 C10 Li2 72.13(5) . .
C6 C10 Li2 71.37(5) . .
C14 O2 C13 113.61(6) . .
C14 O2 Li3 116.07(6) . .
C13 O2 Li3 112.20(6) . .
O2 C13 C12 106.01(7) . .
O1 C12 C13 107.78(6) . .
O2 C14 C15 106.22(7) . .
C11 O1 C12 111.65(6) . .
C11 O1 Li3 124.32(6) . .
C12 O1 Li3 110.33(6) . .
C16 O3 C15 112.61(7) . .
C16 O3 Li3 126.13(6) . .
C15 O3 Li3 112.09(6) . .
O3 C15 C14 106.67(7) . .
O2 Li3 O5 165.92(8) . .
O2 Li3 O4 110.68(7) . .
O5 Li3 O4 77.89(5) . .
O2 Li3 O1 78.74(6) . .
O5 Li3 O1 113.19(7) . .
O4 Li3 O1 89.66(6) . .
O2 Li3 O3 76.06(5) . .
O5 Li3 O3 92.94(6) . .
O4 Li3 O3 91.44(6) . .
O1 Li3 O3 153.45(7) . .
O2 Li3 O6 96.92(6) . .
O5 Li3 O6 76.30(5) . .
O4 Li3 O6 151.80(7) . .
O1 Li3 O6 90.16(6) . .
O3 Li3 O6 101.02(6) . .
C17 O4 C18 111.40(6) . .
C17 O4 Li3 122.90(7) . .
C18 O4 Li3 111.53(6) . .
C20 O5 C19 114.10(6) . .
C20 O5 Li3 116.64(6) . .
C19 O5 Li3 113.03(6) . .
C22 O6 C21 112.32(7) . .
C22 O6 Li3 124.80(7) . .
C21 O6 Li3 109.88(6) . .
O6 C21 C20 107.00(6) . .
O4 C18 C19 107.39(6) . .
O5 C20 C21 106.39(6) . .
O5 C19 C18 105.64(6) . .
C4 Li1 C4 180.0 2_755 .
C4 Li1 C5 143.67(3) 2_755 .
C4 Li1 C5 36.33(3) . .
C4 Li1 C5 36.34(3) 2_755 2_755
C4 Li1 C5 143.67(3) . 2_755
C5 Li1 C5 180.0 . 2_755
C4 Li1 C3 144.34(4) 2_755 .
C4 Li1 C3 35.66(3) . .
C5 Li1 C3 59.46(3) . .
C5 Li1 C3 120.54(3) 2_755 .
C4 Li1 C3 35.66(3) 2_755 2_755
C4 Li1 C3 144.34(3) . 2_755
C5 Li1 C3 120.54(3) . 2_755
C5 Li1 C3 59.46(3) 2_755 2_755
C3 Li1 C3 180.00(4) . 2_755
C4 Li1 C1 120.61(3) 2_755 .
C4 Li1 C1 59.39(3) . .
C5 Li1 C1 35.62(3) . .
C5 Li1 C1 144.38(3) 2_755 .
C3 Li1 C1 58.36(3) . .
C3 Li1 C1 121.64(3) 2_755 .
C4 Li1 C1 59.39(3) 2_755 2_755
C4 Li1 C1 120.61(3) . 2_755
C5 Li1 C1 144.38(3) . 2_755
C5 Li1 C1 35.62(3) 2_755 2_755
C3 Li1 C1 121.64(3) . 2_755
C3 Li1 C1 58.36(3) 2_755 2_755
C1 Li1 C1 180.0 . 2_755
C4 Li1 C2 121.40(4) 2_755 .
C4 Li1 C2 58.60(4) . .
C5 Li1 C2 58.65(3) . .
C5 Li1 C2 121.35(3) 2_755 .
C3 Li1 C2 34.61(3) . .
C3 Li1 C2 145.39(3) 2_755 .
C1 Li1 C2 34.69(3) . .
C1 Li1 C2 145.31(3) 2_755 .
C4 Li1 C2 58.60(4) 2_755 2_755
C4 Li1 C2 121.40(4) . 2_755
C5 Li1 C2 121.35(3) . 2_755
C5 Li1 C2 58.65(3) 2_755 2_755
C3 Li1 C2 145.39(3) . 2_755
C3 Li1 C2 34.61(3) 2_755 2_755
C1 Li1 C2 145.31(3) . 2_755
C1 Li1 C2 34.69(3) 2_755 2_755
C2 Li1 C2 180.0 . 2_755

loop_
_geom_bond_atom_site_label_1
_geom_bond_atom_site_label_2
_geom_bond_distance
_geom_bond_site_symmetry_2
Li2 C7 2.3000(10) .
Li2 C7 2.3000(10) 2_676
Li2 C8 2.3049(10) 2_676
Li2 C8 2.3049(10) .
Li2 C6 2.3302(10) 2_676
Li2 C6 2.3302(10) .
Li2 C9 2.3473(10) 2_676
Li2 C9 2.3473(10) .
Li2 C10 2.3595(10) 2_676
Li2 C10 2.3596(10) .
C4 C3 1.4046(13) .
C4 C5 1.4050(12) .
C4 Li1 2.2482(10) .
C1 C5 1.4073(13) .
C1 C2 1.4078(14) .
C1 Li1 2.3366(10) .
C5 Li1 2.2580(10) .
C2 C3 1.4034(14) .
C2 Li1 2.3836(11) .
C3 Li1 2.3318(11) .
C7 C6 1.4102(11) .
C7 C8 1.4107(12) .
C8 C9 1.4076(12) .
C6 C10 1.4102(12) .
C9 C10 1.4068(12) .
O2 C14 1.4214(10) .
O2 C13 1.4335(10) .
O2 Li3 2.0351(15) .
C13 C12 1.5000(12) .
C12 O1 1.4259(10) .
C14 C15 1.5080(13) .
O1 C11 1.4196(10) .
O1 Li3 2.1296(15) .
O3 C16 1.4198(10) .
O3 C15 1.4250(11) .
O3 Li3 2.1778(16) .
Li3 O5 2.0424(15) .
Li3 O4 2.1223(16) .
Li3 O6 2.1949(16) .
O4 C17 1.4188(10) .
O4 C18 1.4263(10) .
O5 C20 1.4200(9) .
O5 C19 1.4309(10) .
O6 C22 1.4229(10) .
O6 C21 1.4236(10) .
C21 C20 1.5060(12) .
C18 C19 1.5008(12) .
Li1 C4 2.2481(10) 2_755
Li1 C5 2.2580(10) 2_755
Li1 C3 2.3319(11) 2_755
Li1 C1 2.3366(10) 2_755
Li1 C2 2.3836(11) 2_755
